data_7105406
loop_
_publ_author_name
'Li, Jun-Long'
'Zhou, Si-Li'
'Han, Bo'
'Wu, Li'
'Chen, Ying-Chun'

_publ_section_title
;
 Aminocatalytic asymmetric inverse-electron-demand aza-Diels--Alder
 reaction of N-Ts-1-aza-1,3-butadienes based on coumarin cores
;
_journal_issue 15
_journal_name_full 'Chemical Communications'
_journal_page_first 2665
_journal_paper_doi 10.1039/b925424b
_journal_volume 46
_journal_year 2010
_chemical_absolute_configuration ad
_chemical_formula_sum 'C25 H21 N O4 S'
_chemical_formula_weight 431.49
_chemical_name_systematic
;
?
;
_space_group_IT_number 19
_symmetry_cell_setting orthorhombic
_symmetry_space_group_name_Hall 'P 2ac 2ab'
_symmetry_space_group_name_H-M 'P 21 21 21'
_atom_sites_solution_hydrogens geom
_atom_sites_solution_primary direct
_atom_sites_solution_secondary difmap
_audit_creation_method SHELXL-97
_cell_angle_alpha 90.00
_cell_angle_beta 90.00
_cell_angle_gamma 90.00
_cell_formula_units_Z 4
_cell_length_a 8.7886(13)
_cell_length_b 12.2877(19)
_cell_length_c 19.835(3)
_cell_measurement_reflns_used 7555
_cell_measurement_temperature 93(2)
_cell_measurement_theta_max 27.48
_cell_measurement_theta_min 3.03
_cell_volume 2142.0(6)
_computing_cell_refinement 'Rapid Auto Version 3.0 (Rigaku 2004)'
_computing_data_collection 'Rapid Auto Version 3.0 (Rigaku 2004)'
_computing_data_reduction 'Rapid Auto Version 3.0 (Rigaku 2004)'
_computing_structure_refinement 'SHELXL-97 (Sheldrick, 1997)'
_computing_structure_solution 'SHELXS-97 (Sheldrick, 1990)'
_diffrn_ambient_temperature 93(2)
_diffrn_measured_fraction_theta_full 0.998
_diffrn_measured_fraction_theta_max 0.998
_diffrn_measurement_device_type 'Rigaku SPIDER'
_diffrn_measurement_method '\w scans'
_diffrn_radiation_monochromator graphite
_diffrn_radiation_source 'Rotating Anode'
_diffrn_radiation_type MoK\a
_diffrn_radiation_wavelength 0.71073
_diffrn_reflns_av_R_equivalents 0.0303
_diffrn_reflns_av_sigmaI/netI 0.0366
_diffrn_reflns_limit_h_max 11
_diffrn_reflns_limit_h_min -11
_diffrn_reflns_limit_k_max 13
_diffrn_reflns_limit_k_min -15
_diffrn_reflns_limit_l_max 25
_diffrn_reflns_limit_l_min -25
_diffrn_reflns_number 17503
_diffrn_reflns_theta_full 27.47
_diffrn_reflns_theta_max 27.47
_diffrn_reflns_theta_min 3.03
_diffrn_standards_decay_% 0
_diffrn_standards_interval_count 0
_diffrn_standards_interval_time 0
_diffrn_standards_number 0
_exptl_absorpt_coefficient_mu 0.183
_exptl_absorpt_correction_T_max 0.9642
_exptl_absorpt_correction_T_min 0.9414
_exptl_absorpt_correction_type empirical
_exptl_crystal_colour Colorless
_exptl_crystal_density_diffrn 1.338
_exptl_crystal_density_method 'not measured'
_exptl_crystal_description Chunk
_exptl_crystal_F_000 904
_exptl_crystal_size_max 0.33
_exptl_crystal_size_mid 0.23
_exptl_crystal_size_min 0.20
_refine_diff_density_max 0.226
_refine_diff_density_min -0.302
_refine_diff_density_rms 0.042
_refine_ls_abs_structure_details 'Flack H D (1983), Acta Cryst. A39, 876-881'
_refine_ls_abs_structure_Flack -0.02(5)
_refine_ls_extinction_method none
_refine_ls_goodness_of_fit_ref 0.998
_refine_ls_hydrogen_treatment constr
_refine_ls_matrix_type full
_refine_ls_number_parameters 281
_refine_ls_number_reflns 4904
_refine_ls_number_restraints 0
_refine_ls_restrained_S_all 0.998
_refine_ls_R_factor_all 0.0355
_refine_ls_R_factor_gt 0.0334
_refine_ls_shift/su_max 0.001
_refine_ls_shift/su_mean 0.000
_refine_ls_structure_factor_coef Fsqd
_refine_ls_weighting_details 'calc w=1/[\s^2^(Fo^2^)+(0.0416P)^2^+0.1900P] where P=(Fo^2^+2Fc^2^)/3'
_refine_ls_weighting_scheme calc
_refine_ls_wR_factor_gt 0.0738
_refine_ls_wR_factor_ref 0.0751
_reflns_number_gt 4687
_reflns_number_total 4904
_reflns_threshold_expression >2sigma(I)
_cod_data_source_file b925424b.txt
_cod_data_source_block 4a
_cod_depositor_comments
;
The following automatic conversions were performed:
'_symmetry_cell_setting' value 'Orthorhombic' changed to 'orthorhombic'
according to '/home/saulius/struct/CIF-dictionaries/cif_core.dic'
dictionary named 'cif_core.dic' version 2.4.1 from
2010-06-29.

'_exptl_absorpt_correction_type' value 'Empirical' changed to
'empirical' according to
'/home/saulius/struct/CIF-dictionaries/cif_core.dic' dictionary named
'cif_core.dic' version 2.4.1 from 2010-06-29.

Automatic conversion script
Id: cif_fix_enum 1527 2010-12-29 10:47:43Z saulius 
;
_cod_original_sg_symbol_H-M P2(1)2(1)2(1)
_cod_database_code 7105406

loop_
_symmetry_equiv_pos_as_xyz
'x, y, z'
'-x+1/2, -y, z+1/2'
'-x, y+1/2, -z+1/2'
'x+1/2, -y+1/2, -z'

loop_
_atom_site_label
_atom_site_type_symbol
_atom_site_fract_x
_atom_site_fract_y
_atom_site_fract_z
_atom_site_U_iso_or_equiv
_atom_site_adp_type
_atom_site_occupancy
_atom_site_symmetry_multiplicity
_atom_site_calc_flag
_atom_site_refinement_flags
_atom_site_disorder_assembly
_atom_site_disorder_group
S1 S 0.53631(4) 0.32317(3) 0.217733(18) 0.01570(9) Uani 1 1 d . . .
O1 O 0.44123(13) 0.39868(9) 0.51678(5) 0.0203(3) Uani 1 1 d . . .
O2 O 0.22868(13) 0.38071(10) 0.45939(6) 0.0212(3) Uani 1 1 d . . .
O3 O 0.54678(13) 0.43838(9) 0.22813(5) 0.0206(2) Uani 1 1 d . . .
O4 O 0.66745(13) 0.26574(10) 0.19339(5) 0.0208(3) Uani 1 1 d . . .
N1 N 0.48712(14) 0.26281(10) 0.28995(6) 0.0158(3) Uani 1 1 d . . .
C1 C 0.59893(19) 0.41618(13) 0.51600(8) 0.0178(3) Uani 1 1 d . . .
C2 C 0.6572(2) 0.48529(14) 0.56438(8) 0.0231(4) Uani 1 1 d . . .
H2 H 0.5924 0.5183 0.5968 0.028 Uiso 1 1 calc R . .
C3 C 0.8125(2) 0.50551(14) 0.56454(9) 0.0251(4) Uani 1 1 d . . .
H3 H 0.8546 0.5532 0.5973 0.030 Uiso 1 1 calc R . .
C4 C 0.9066(2) 0.45664(14) 0.51733(9) 0.0215(4) Uani 1 1 d . . .
H4 H 1.0126 0.4720 0.5172 0.026 Uiso 1 1 calc R . .
C5 C 0.84547(18) 0.38459(13) 0.46988(8) 0.0178(3) Uani 1 1 d . . .
H5 H 0.9102 0.3505 0.4379 0.021 Uiso 1 1 calc R . .
C6 C 0.69011(18) 0.36280(13) 0.46951(8) 0.0156(3) Uani 1 1 d . . .
C7 C 0.59411(18) 0.18131(13) 0.31790(8) 0.0184(3) Uani 1 1 d . . .
H7A H 0.6513 0.1461 0.2808 0.022 Uiso 1 1 calc R . .
H7B H 0.5368 0.1243 0.3424 0.022 Uiso 1 1 calc R . .
C8 C 0.70384(17) 0.23742(13) 0.36563(8) 0.0171(3) Uani 1 1 d . . .
H8A H 0.7562 0.2981 0.3424 0.021 Uiso 1 1 calc R . .
H8B H 0.7816 0.1853 0.3818 0.021 Uiso 1 1 calc R . .
C9 C 0.61065(18) 0.28054(13) 0.42477(8) 0.0150(3) Uani 1 1 d . . .
H9 H 0.5863 0.2164 0.4539 0.018 Uiso 1 1 calc R . .
C10 C 0.45971(18) 0.32848(12) 0.40277(7) 0.0145(3) Uani 1 1 d . . .
C11 C 0.36480(18) 0.37143(13) 0.45813(8) 0.0168(3) Uani 1 1 d . . .
C12 C 0.40678(17) 0.32585(13) 0.33893(7) 0.0143(3) Uani 1 1 d . . .
C13 C 0.26401(18) 0.37769(13) 0.31460(8) 0.0167(3) Uani 1 1 d . . .
C14 C 0.15097(17) 0.31398(14) 0.28459(8) 0.0189(3) Uani 1 1 d . . .
H14 H 0.1662 0.2378 0.2797 0.023 Uiso 1 1 calc R . .
C15 C 0.01751(19) 0.36052(15) 0.26198(8) 0.0254(4) Uani 1 1 d . . .
H15 H -0.0588 0.3163 0.2420 0.030 Uiso 1 1 calc R . .
C16 C -0.00568(19) 0.47208(16) 0.26841(9) 0.0278(4) Uani 1 1 d . . .
H16 H -0.0973 0.5043 0.2527 0.033 Uiso 1 1 calc R . .
C17 C 0.1059(2) 0.53585(15) 0.29797(9) 0.0269(4) Uani 1 1 d . . .
H17 H 0.0902 0.6120 0.3027 0.032 Uiso 1 1 calc R . .
C18 C 0.24050(19) 0.48947(14) 0.32075(8) 0.0204(4) Uani 1 1 d . . .
H18 H 0.3167 0.5340 0.3406 0.025 Uiso 1 1 calc R . .
C19 C 0.38412(17) 0.29658(13) 0.16242(7) 0.0162(3) Uani 1 1 d . . .
C20 C 0.31713(18) 0.38227(14) 0.12829(8) 0.0196(3) Uani 1 1 d . . .
H20 H 0.3506 0.4548 0.1358 0.023 Uiso 1 1 calc R . .
C21 C 0.2008(2) 0.36121(15) 0.08313(8) 0.0235(4) Uani 1 1 d . . .
H21 H 0.1566 0.4196 0.0586 0.028 Uiso 1 1 calc R . .
C22 C 0.1476(2) 0.25581(16) 0.07318(9) 0.0278(4) Uani 1 1 d . . .
C23 C 0.2178(2) 0.17061(15) 0.10780(9) 0.0263(4) Uani 1 1 d . . .
H23 H 0.1833 0.0982 0.1009 0.032 Uiso 1 1 calc R . .
C24 C 0.33718(19) 0.18987(14) 0.15212(8) 0.0213(4) Uani 1 1 d . . .
H24 H 0.3857 0.1314 0.1749 0.026 Uiso 1 1 calc R . .
C25 C 0.0155(3) 0.23472(19) 0.02583(12) 0.0502(6) Uani 1 1 d . . .
H25A H -0.0565 0.2955 0.0283 0.060 Uiso 1 1 calc R . .
H25B H -0.0359 0.1672 0.0390 0.060 Uiso 1 1 calc R . .
H25C H 0.0536 0.2278 -0.0204 0.060 Uiso 1 1 calc R . .

loop_
_atom_site_aniso_label
_atom_site_aniso_U_11
_atom_site_aniso_U_22
_atom_site_aniso_U_33
_atom_site_aniso_U_23
_atom_site_aniso_U_13
_atom_site_aniso_U_12
S1 0.01400(17) 0.0193(2) 0.01382(17) 0.00040(15) -0.00003(15) -0.00105(16)
O1 0.0182(6) 0.0293(6) 0.0134(5) -0.0027(5) 0.0019(5) 0.0004(5)
O2 0.0150(6) 0.0295(7) 0.0192(6) 0.0034(5) 0.0038(5) 0.0019(5)
O3 0.0238(6) 0.0191(6) 0.0189(6) 0.0016(4) 0.0005(5) -0.0060(5)
O4 0.0147(6) 0.0290(7) 0.0186(6) -0.0011(5) 0.0012(5) 0.0032(5)
N1 0.0170(7) 0.0174(7) 0.0128(6) 0.0006(5) -0.0004(5) 0.0026(5)
C1 0.0174(8) 0.0209(9) 0.0151(7) 0.0018(6) -0.0012(6) 0.0006(6)
C2 0.0235(9) 0.0275(10) 0.0185(8) -0.0056(7) -0.0026(7) 0.0059(7)
C3 0.0253(9) 0.0250(9) 0.0248(9) -0.0083(7) -0.0112(7) 0.0030(8)
C4 0.0182(8) 0.0202(9) 0.0262(9) -0.0008(7) -0.0060(7) 0.0004(7)
C5 0.0175(8) 0.0176(8) 0.0184(8) 0.0017(7) -0.0017(6) 0.0023(6)
C6 0.0172(8) 0.0153(8) 0.0142(7) 0.0019(6) -0.0040(6) 0.0024(6)
C7 0.0222(8) 0.0151(8) 0.0179(7) 0.0005(6) -0.0012(6) 0.0041(7)
C8 0.0169(8) 0.0194(8) 0.0150(7) -0.0008(6) -0.0015(6) 0.0046(7)
C9 0.0165(7) 0.0155(8) 0.0132(7) 0.0013(6) -0.0008(6) 0.0008(6)
C10 0.0138(7) 0.0149(7) 0.0148(7) -0.0001(6) 0.0016(6) -0.0016(7)
C11 0.0182(8) 0.0174(8) 0.0149(7) 0.0025(6) 0.0001(6) -0.0017(7)
C12 0.0135(7) 0.0129(7) 0.0164(7) 0.0007(6) 0.0021(6) -0.0011(6)
C13 0.0144(8) 0.0220(8) 0.0137(7) 0.0035(6) 0.0010(6) 0.0002(7)
C14 0.0171(7) 0.0237(9) 0.0158(7) -0.0024(7) 0.0027(6) -0.0017(7)
C15 0.0149(8) 0.0422(11) 0.0192(8) -0.0021(7) -0.0003(7) -0.0038(7)
C16 0.0154(8) 0.0412(11) 0.0267(9) 0.0090(8) -0.0005(7) 0.0057(7)
C17 0.0228(9) 0.0246(9) 0.0332(10) 0.0075(8) 0.0036(8) 0.0059(8)
C18 0.0182(8) 0.0219(9) 0.0212(8) 0.0039(7) 0.0004(7) -0.0019(7)
C19 0.0159(8) 0.0220(9) 0.0107(7) -0.0011(6) 0.0004(6) 0.0010(6)
C20 0.0185(8) 0.0223(9) 0.0180(8) 0.0015(7) 0.0025(7) 0.0005(7)
C21 0.0224(9) 0.0289(10) 0.0193(8) 0.0013(7) -0.0019(7) 0.0092(7)
C22 0.0249(9) 0.0348(11) 0.0237(9) -0.0107(8) -0.0079(7) 0.0074(8)
C23 0.0257(9) 0.0255(9) 0.0276(9) -0.0085(8) -0.0060(7) -0.0008(8)
C24 0.0224(8) 0.0217(9) 0.0198(8) -0.0006(7) -0.0016(7) 0.0024(7)
C25 0.0476(14) 0.0472(13) 0.0559(14) -0.0182(11) -0.0322(12) 0.0130(11)

loop_
_atom_type_symbol
_atom_type_description
_atom_type_scat_dispersion_real
_atom_type_scat_dispersion_imag
_atom_type_scat_source
C C 0.0033 0.0016 'International Tables Vol C Tables 4.2.6.8 and 6.1.1.4'
H H 0.0000 0.0000 'International Tables Vol C Tables 4.2.6.8 and 6.1.1.4'
N N 0.0061 0.0033 'International Tables Vol C Tables 4.2.6.8 and 6.1.1.4'
O O 0.0106 0.0060 'International Tables Vol C Tables 4.2.6.8 and 6.1.1.4'
S S 0.1246 0.1234 'International Tables Vol C Tables 4.2.6.8 and 6.1.1.4'

loop_
_geom_angle_atom_site_label_1
_geom_angle_atom_site_label_2
_geom_angle_atom_site_label_3
_geom_angle
_geom_angle_site_symmetry_1
_geom_angle_site_symmetry_3
_geom_angle_publ_flag
O3 S1 O4 118.84(7) . . ?
O3 S1 N1 109.38(7) . . ?
O4 S1 N1 106.15(7) . . ?
O3 S1 C19 108.76(7) . . ?
O4 S1 C19 108.01(7) . . ?
N1 S1 C19 104.80(7) . . ?
C11 O1 C1 120.48(13) . . ?
C12 N1 C7 115.19(12) . . ?
C12 N1 S1 118.05(10) . . ?
C7 N1 S1 117.19(10) . . ?
C2 C1 C6 122.63(16) . . ?
C2 C1 O1 116.95(15) . . ?
C6 C1 O1 120.38(15) . . ?
C1 C2 C3 118.47(16) . . ?
C1 C2 H2 120.8 . . ?
C3 C2 H2 120.8 . . ?
C4 C3 C2 120.54(16) . . ?
C4 C3 H3 119.7 . . ?
C2 C3 H3 119.7 . . ?
C3 C4 C5 119.93(16) . . ?
C3 C4 H4 120.0 . . ?
C5 C4 H4 120.0 . . ?
C6 C5 C4 120.15(16) . . ?
C6 C5 H5 119.9 . . ?
C4 C5 H5 119.9 . . ?
C1 C6 C5 118.20(15) . . ?
C1 C6 C9 116.01(14) . . ?
C5 C6 C9 125.70(14) . . ?
N1 C7 C8 109.26(13) . . ?
N1 C7 H7A 109.8 . . ?
C8 C7 H7A 109.8 . . ?
N1 C7 H7B 109.8 . . ?
C8 C7 H7B 109.8 . . ?
H7A C7 H7B 108.3 . . ?
C7 C8 C9 107.24(12) . . ?
C7 C8 H8A 110.3 . . ?
C9 C8 H8A 110.3 . . ?
C7 C8 H8B 110.3 . . ?
C9 C8 H8B 110.3 . . ?
H8A C8 H8B 108.5 . . ?
C6 C9 C10 108.22(13) . . ?
C6 C9 C8 115.75(13) . . ?
C10 C9 C8 112.55(12) . . ?
C6 C9 H9 106.6 . . ?
C10 C9 H9 106.6 . . ?
C8 C9 H9 106.6 . . ?
C12 C10 C11 120.77(14) . . ?
C12 C10 C9 124.23(14) . . ?
C11 C10 C9 114.79(13) . . ?
O2 C11 O1 116.26(14) . . ?
O2 C11 C10 127.71(15) . . ?
O1 C11 C10 115.93(13) . . ?
C10 C12 N1 118.72(14) . . ?
C10 C12 C13 125.80(14) . . ?
N1 C12 C13 115.36(13) . . ?
C18 C13 C14 118.93(15) . . ?
C18 C13 C12 121.22(15) . . ?
C14 C13 C12 119.85(15) . . ?
C15 C14 C13 120.69(16) . . ?
C15 C14 H14 119.7 . . ?
C13 C14 H14 119.7 . . ?
C14 C15 C16 120.19(16) . . ?
C14 C15 H15 119.9 . . ?
C16 C15 H15 119.9 . . ?
C17 C16 C15 119.49(16) . . ?
C17 C16 H16 120.3 . . ?
C15 C16 H16 120.3 . . ?
C16 C17 C18 120.57(17) . . ?
C16 C17 H17 119.7 . . ?
C18 C17 H17 119.7 . . ?
C17 C18 C13 120.13(16) . . ?
C17 C18 H18 119.9 . . ?
C13 C18 H18 119.9 . . ?
C20 C19 C24 121.33(15) . . ?
C20 C19 S1 119.15(12) . . ?
C24 C19 S1 119.48(12) . . ?
C19 C20 C21 119.27(16) . . ?
C19 C20 H20 120.4 . . ?
C21 C20 H20 120.4 . . ?
C20 C21 C22 120.95(16) . . ?
C20 C21 H21 119.5 . . ?
C22 C21 H21 119.5 . . ?
C21 C22 C23 118.70(16) . . ?
C21 C22 C25 120.30(17) . . ?
C23 C22 C25 121.00(17) . . ?
C24 C23 C22 121.14(17) . . ?
C24 C23 H23 119.4 . . ?
C22 C23 H23 119.4 . . ?
C23 C24 C19 118.56(16) . . ?
C23 C24 H24 120.7 . . ?
C19 C24 H24 120.7 . . ?
C22 C25 H25A 109.5 . . ?
C22 C25 H25B 109.5 . . ?
H25A C25 H25B 109.5 . . ?
C22 C25 H25C 109.5 . . ?
H25A C25 H25C 109.5 . . ?
H25B C25 H25C 109.5 . . ?

loop_
_geom_bond_atom_site_label_1
_geom_bond_atom_site_label_2
_geom_bond_distance
_geom_bond_site_symmetry_2
_geom_bond_publ_flag
S1 O3 1.4336(12) . ?
S1 O4 1.4351(12) . ?
S1 N1 1.6699(13) . ?
S1 C19 1.7605(16) . ?
O1 C11 1.3845(19) . ?
O1 C1 1.403(2) . ?
O2 C11 1.2020(19) . ?
N1 C12 1.4292(19) . ?
N1 C7 1.4814(19) . ?
C1 C2 1.380(2) . ?
C1 C6 1.387(2) . ?
C2 C3 1.387(2) . ?
C2 H2 0.9500 . ?
C3 C4 1.386(2) . ?
C3 H3 0.9500 . ?
C4 C5 1.399(2) . ?
C4 H4 0.9500 . ?
C5 C6 1.391(2) . ?
C5 H5 0.9500 . ?
C6 C9 1.516(2) . ?
C7 C8 1.517(2) . ?
C7 H7A 0.9900 . ?
C7 H7B 0.9900 . ?
C8 C9 1.526(2) . ?
C8 H8A 0.9900 . ?
C8 H8B 0.9900 . ?
C9 C10 1.516(2) . ?
C9 H9 1.0000 . ?
C10 C12 1.349(2) . ?
C10 C11 1.476(2) . ?
C12 C13 1.488(2) . ?
C13 C18 1.394(2) . ?
C13 C14 1.398(2) . ?
C14 C15 1.380(2) . ?
C14 H14 0.9500 . ?
C15 C16 1.392(3) . ?
C15 H15 0.9500 . ?
C16 C17 1.385(3) . ?
C16 H16 0.9500 . ?
C17 C18 1.389(2) . ?
C17 H17 0.9500 . ?
C18 H18 0.9500 . ?
C19 C20 1.383(2) . ?
C19 C24 1.390(2) . ?
C20 C21 1.384(2) . ?
C20 H20 0.9500 . ?
C21 C22 1.391(3) . ?
C21 H21 0.9500 . ?
C22 C23 1.396(2) . ?
C22 C25 1.516(3) . ?
C23 C24 1.389(2) . ?
C23 H23 0.9500 . ?
C24 H24 0.9500 . ?
C25 H25A 0.9800 . ?
C25 H25B 0.9800 . ?
C25 H25C 0.9800 . ?

loop_
_geom_torsion_atom_site_label_1
_geom_torsion_atom_site_label_2
_geom_torsion_atom_site_label_3
_geom_torsion_atom_site_label_4
_geom_torsion
_geom_torsion_site_symmetry_1
_geom_torsion_site_symmetry_2
_geom_torsion_site_symmetry_3
_geom_torsion_site_symmetry_4
_geom_torsion_publ_flag
O3 S1 N1 C12 24.53(13) . . . . ?
O4 S1 N1 C12 153.90(11) . . . . ?
C19 S1 N1 C12 -91.93(12) . . . . ?
O3 S1 N1 C7 -120.14(12) . . . . ?
O4 S1 N1 C7 9.23(13) . . . . ?
C19 S1 N1 C7 123.40(12) . . . . ?
C11 O1 C1 C2 152.80(15) . . . . ?
C11 O1 C1 C6 -29.1(2) . . . . ?
C6 C1 C2 C3 2.8(3) . . . . ?
O1 C1 C2 C3 -179.20(15) . . . . ?
C1 C2 C3 C4 -0.4(3) . . . . ?
C2 C3 C4 C5 -1.3(3) . . . . ?
C3 C4 C5 C6 0.7(2) . . . . ?
C2 C1 C6 C5 -3.3(2) . . . . ?
O1 C1 C6 C5 178.71(14) . . . . ?
C2 C1 C6 C9 173.59(15) . . . . ?
O1 C1 C6 C9 -4.4(2) . . . . ?
C4 C5 C6 C1 1.5(2) . . . . ?
C4 C5 C6 C9 -175.06(15) . . . . ?
C12 N1 C7 C8 -54.44(17) . . . . ?
S1 N1 C7 C8 91.23(13) . . . . ?
N1 C7 C8 C9 64.69(16) . . . . ?
C1 C6 C9 C10 41.91(18) . . . . ?
C5 C6 C9 C10 -141.44(15) . . . . ?
C1 C6 C9 C8 169.28(14) . . . . ?
C5 C6 C9 C8 -14.1(2) . . . . ?
C7 C8 C9 C6 -165.45(13) . . . . ?
C7 C8 C9 C10 -40.27(17) . . . . ?
C6 C9 C10 C12 134.29(16) . . . . ?
C8 C9 C10 C12 5.1(2) . . . . ?
C6 C9 C10 C11 -50.84(17) . . . . ?
C8 C9 C10 C11 179.97(13) . . . . ?
C1 O1 C11 O2 -164.48(14) . . . . ?
C1 O1 C11 C10 18.9(2) . . . . ?
C12 C10 C11 O2 21.1(3) . . . . ?
C9 C10 C11 O2 -154.00(17) . . . . ?
C12 C10 C11 O1 -162.73(14) . . . . ?
C9 C10 C11 O1 22.2(2) . . . . ?
C11 C10 C12 N1 -166.45(14) . . . . ?
C9 C10 C12 N1 8.1(2) . . . . ?
C11 C10 C12 C13 9.4(2) . . . . ?
C9 C10 C12 C13 -176.07(15) . . . . ?
C7 N1 C12 C10 17.1(2) . . . . ?
S1 N1 C12 C10 -128.24(13) . . . . ?
C7 N1 C12 C13 -159.12(13) . . . . ?
S1 N1 C12 C13 55.52(16) . . . . ?
C10 C12 C13 C18 58.9(2) . . . . ?
N1 C12 C13 C18 -125.13(16) . . . . ?
C10 C12 C13 C14 -121.43(18) . . . . ?
N1 C12 C13 C14 54.51(19) . . . . ?
C18 C13 C14 C15 -0.6(2) . . . . ?
C12 C13 C14 C15 179.72(14) . . . . ?
C13 C14 C15 C16 0.4(2) . . . . ?
C14 C15 C16 C17 -0.3(2) . . . . ?
C15 C16 C17 C18 0.4(3) . . . . ?
C16 C17 C18 C13 -0.6(3) . . . . ?
C14 C13 C18 C17 0.7(2) . . . . ?
C12 C13 C18 C17 -179.66(15) . . . . ?
O3 S1 C19 C20 11.40(15) . . . . ?
O4 S1 C19 C20 -118.85(13) . . . . ?
N1 S1 C19 C20 128.29(13) . . . . ?
O3 S1 C19 C24 -170.81(12) . . . . ?
O4 S1 C19 C24 58.93(14) . . . . ?
N1 S1 C19 C24 -53.92(14) . . . . ?
C24 C19 C20 C21 0.2(2) . . . . ?
S1 C19 C20 C21 177.91(12) . . . . ?
C19 C20 C21 C22 1.9(2) . . . . ?
C20 C21 C22 C23 -2.4(3) . . . . ?
C20 C21 C22 C25 177.32(18) . . . . ?
C21 C22 C23 C24 0.8(3) . . . . ?
C25 C22 C23 C24 -178.89(18) . . . . ?
C22 C23 C24 C19 1.2(3) . . . . ?
C20 C19 C24 C23 -1.7(2) . . . . ?
S1 C19 C24 C23 -179.43(12) . . . . ?

loop_
_cod_related_entry_id
_cod_related_entry_database
_cod_related_entry_code
1 ChemSpider 28417306
